data_7040710
loop_
_publ_author_name
'Wang, Xiaoqing'
'Liu, Qingsong'
'Qi, Fen'
'Li, Lin'
'Yu, Hai-Dong'
'Liu, Zhipeng'
'Huang, Wei'

_publ_section_title
;
 Benzothiazole-pyrimidine-based BODIPY analogues: promising luminophores
 with fluorescence sensing and imaging ability and asymmetrization-induced
 solid-state emission.
;
_journal_issue 43
_journal_name_full 'Dalton transactions (Cambridge, England : 2003)'
_journal_page_first 17274
_journal_page_last 17280
_journal_paper_doi 10.1039/c6dt03469a
_journal_volume 45
_journal_year 2016
_chemical_formula_sum 'C14 H9 B F2 N4 O S'
_chemical_formula_weight 330.12
_chemical_name_systematic
; 
 ? 
;
_space_group_IT_number 2
_symmetry_cell_setting triclinic
_symmetry_space_group_name_Hall '-P 1'
_symmetry_space_group_name_H-M 'P -1'
_atom_sites_solution_hydrogens geom
_atom_sites_solution_primary direct
_atom_sites_solution_secondary difmap
_audit_block_doi 10.5517/ccdc.csd.cc1lbv6z
_audit_creation_method SHELXL-97
_audit_update_record
;
2016-03-23 deposited with the CCDC.
2016-09-23 downloaded from the CCDC.
;
_cell_angle_alpha 100.887(10)
_cell_angle_beta 93.936(9)
_cell_angle_gamma 103.046(11)
_cell_formula_units_Z 2
_cell_length_a 4.7955(5)
_cell_length_b 9.1763(13)
_cell_length_c 16.9010(17)
_cell_measurement_reflns_used 719
_cell_measurement_temperature 293(2)
_cell_measurement_theta_max 71.0640
_cell_measurement_theta_min 2.6750
_cell_volume 706.66(15)
_computing_structure_refinement 'SHELXL-97 (Sheldrick, 1997)'
_computing_structure_solution 'SHELXS-97 (Sheldrick, 1990)'
_diffrn_ambient_temperature 293(2)
_diffrn_measured_fraction_theta_full 0.981
_diffrn_measured_fraction_theta_max 0.981
_diffrn_measurement_device_type 'CCD area detector'
_diffrn_measurement_method 'phi and omega scans'
_diffrn_radiation_monochromator graphite
_diffrn_radiation_source 'fine-focus sealed tube'
_diffrn_radiation_type CuK\a
_diffrn_radiation_wavelength 1.54184
_diffrn_reflns_av_R_equivalents 0.0427
_diffrn_reflns_av_sigmaI/netI 0.0787
_diffrn_reflns_limit_h_max 5
_diffrn_reflns_limit_h_min -4
_diffrn_reflns_limit_k_max 10
_diffrn_reflns_limit_k_min -11
_diffrn_reflns_limit_l_max 20
_diffrn_reflns_limit_l_min -20
_diffrn_reflns_number 4168
_diffrn_reflns_theta_full 71.42
_diffrn_reflns_theta_max 71.42
_diffrn_reflns_theta_min 2.68
_exptl_absorpt_coefficient_mu 2.340
_exptl_absorpt_correction_T_max 0.8533
_exptl_absorpt_correction_T_min 0.8349
_exptl_absorpt_correction_type multi-scan
_exptl_absorpt_process_details sadabs
_exptl_crystal_colour yellow
_exptl_crystal_density_diffrn 1.551
_exptl_crystal_density_method 'not measured'
_exptl_crystal_description block
_exptl_crystal_F_000 336
_exptl_crystal_size_max 0.08
_exptl_crystal_size_mid 0.07
_exptl_crystal_size_min 0.07
_refine_diff_density_max 0.327
_refine_diff_density_min -0.245
_refine_diff_density_rms 0.061
_refine_ls_extinction_method none
_refine_ls_goodness_of_fit_ref 0.687
_refine_ls_hydrogen_treatment constr
_refine_ls_matrix_type full
_refine_ls_number_parameters 209
_refine_ls_number_reflns 2692
_refine_ls_number_restraints 0
_refine_ls_restrained_S_all 0.687
_refine_ls_R_factor_all 0.0986
_refine_ls_R_factor_gt 0.0600
_refine_ls_shift/su_max 0.000
_refine_ls_shift/su_mean 0.000
_refine_ls_structure_factor_coef Fsqd
_refine_ls_weighting_details 'calc w=1/[\s^2^(Fo^2^)+(0.1820P)^2^+1.4155P] where P=(Fo^2^+2Fc^2^)/3'
_refine_ls_weighting_scheme calc
_refine_ls_wR_factor_gt 0.1656
_refine_ls_wR_factor_ref 0.2270
_reflns_number_gt 1683
_reflns_number_total 2692
_reflns_threshold_expression >2sigma(I)
_cod_data_source_file c6dt03469a2.cif
_cod_data_source_block exp_6510
_cod_depositor_comments 'Adding full bibliography for 7040707--7040713.cif.'
_cod_original_cell_volume 706.67(15)
_cod_database_code 7040710

loop_
_symmetry_equiv_pos_as_xyz
'x, y, z'
'-x, -y, -z'

loop_
_atom_site_label
_atom_site_type_symbol
_atom_site_fract_x
_atom_site_fract_y
_atom_site_fract_z
_atom_site_U_iso_or_equiv
_atom_site_adp_type
_atom_site_occupancy
_atom_site_symmetry_multiplicity
_atom_site_calc_flag
_atom_site_refinement_flags
S1 S 0.7331(2) -0.01840(13) 0.58394(6) 0.0520(4) Uani 1 1 d .
F1 F 0.8178(6) 0.0772(3) 0.86927(15) 0.0567(7) Uani 1 1 d .
F2 F 0.4635(5) 0.1972(3) 0.85009(15) 0.0584(7) Uani 1 1 d .
N1 N 0.6467(7) 0.0765(4) 0.7318(2) 0.0439(8) Uani 1 1 d .
O1 O 1.5854(8) 0.6990(4) 0.8751(2) 0.0694(10) Uani 1 1 d .
N2 N 0.9409(7) 0.3151(4) 0.8256(2) 0.0443(8) Uani 1 1 d .
N3 N 1.2053(9) 0.5411(5) 0.9179(2) 0.0580(10) Uani 1 1 d .
C7 C 0.8182(9) 0.1113(5) 0.6756(2) 0.0431(9) Uani 1 1 d .
C6 C 0.4323(9) -0.0598(5) 0.7032(2) 0.0450(9) Uani 1 1 d .
C10 C 1.1058(9) 0.3488(5) 0.7646(2) 0.0450(9) Uani 1 1 d .
C12 C 1.3678(11) 0.5738(5) 0.8581(3) 0.0521(11) Uani 1 1 d .
C1 C 0.4479(9) -0.1272(5) 0.6232(3) 0.0478(10) Uani 1 1 d .
C11 C 1.3229(10) 0.4823(5) 0.7818(3) 0.0524(11) Uani 1 1 d .
H11 H 1.4371 0.5097 0.7421 0.063 Uiso 1 1 calc R
C13 C 1.0003(10) 0.4151(6) 0.8975(3) 0.0557(12) Uani 1 1 d .
H13 H 0.8823 0.3920 0.9371 0.067 Uiso 1 1 calc R
N4 N 1.3682(11) 0.2985(6) 0.5782(3) 0.0787(14) Uani 1 1 d .
C8 C 1.0440(9) 0.2439(5) 0.6892(2) 0.0432(9) Uani 1 1 d .
C5 C 0.2170(9) -0.1263(5) 0.7452(3) 0.0532(11) Uani 1 1 d .
H5 H 0.2045 -0.0819 0.7986 0.064 Uiso 1 1 calc R
B1 B 0.7087(10) 0.1623(6) 0.8211(3) 0.0444(11) Uani 1 1 d .
C4 C 0.0233(10) -0.2584(6) 0.7064(3) 0.0555(11) Uani 1 1 d .
H4 H -0.1240 -0.3029 0.7337 0.067 Uiso 1 1 calc R
C2 C 0.2554(10) -0.2617(6) 0.5836(3) 0.0583(12) Uani 1 1 d .
H2 H 0.2681 -0.3063 0.5302 0.070 Uiso 1 1 calc R
C9 C 1.2195(11) 0.2736(5) 0.6265(3) 0.0552(11) Uani 1 1 d .
C3 C 0.0422(11) -0.3278(6) 0.6266(3) 0.0630(13) Uani 1 1 d .
H3 H -0.0891 -0.4190 0.6021 0.076 Uiso 1 1 calc R
C14 C 1.6377(15) 0.7919(7) 0.9556(3) 0.0830(19) Uani 1 1 d .
H14A H 1.6634 0.7300 0.9941 0.124 Uiso 1 1 calc R
H14B H 1.4763 0.8352 0.9666 0.124 Uiso 1 1 calc R
H14C H 1.8084 0.8727 0.9601 0.124 Uiso 1 1 calc R

loop_
_atom_site_aniso_label
_atom_site_aniso_U_11
_atom_site_aniso_U_22
_atom_site_aniso_U_33
_atom_site_aniso_U_23
_atom_site_aniso_U_13
_atom_site_aniso_U_12
S1 0.0539(7) 0.0567(7) 0.0389(6) 0.0015(5) 0.0129(4) 0.0050(5)
F1 0.0630(16) 0.0579(16) 0.0495(14) 0.0189(12) 0.0039(12) 0.0097(13)
F2 0.0492(14) 0.0694(17) 0.0538(15) 0.0041(13) 0.0201(11) 0.0119(12)
N1 0.0413(18) 0.048(2) 0.0400(18) 0.0065(15) 0.0106(14) 0.0064(15)
O1 0.084(3) 0.059(2) 0.0483(18) 0.0075(15) 0.0094(17) -0.0154(18)
N2 0.0481(19) 0.0455(19) 0.0369(17) 0.0069(14) 0.0100(14) 0.0063(15)
N3 0.069(3) 0.055(2) 0.043(2) 0.0054(17) 0.0147(18) 0.0023(19)
C7 0.043(2) 0.046(2) 0.040(2) 0.0089(17) 0.0073(17) 0.0093(18)
C6 0.046(2) 0.049(2) 0.041(2) 0.0097(18) 0.0082(17) 0.0122(19)
C10 0.044(2) 0.051(2) 0.040(2) 0.0096(18) 0.0096(17) 0.0106(18)
C12 0.065(3) 0.045(2) 0.044(2) 0.0108(19) 0.005(2) 0.009(2)
C1 0.045(2) 0.051(2) 0.046(2) 0.0066(19) 0.0085(18) 0.0087(19)
C11 0.060(3) 0.051(3) 0.044(2) 0.011(2) 0.014(2) 0.004(2)
C13 0.062(3) 0.059(3) 0.041(2) 0.004(2) 0.018(2) 0.005(2)
N4 0.084(3) 0.083(3) 0.060(3) 0.006(2) 0.039(2) 0.000(3)
C8 0.044(2) 0.053(2) 0.034(2) 0.0108(17) 0.0118(16) 0.0116(18)
C5 0.049(2) 0.056(3) 0.055(3) 0.012(2) 0.015(2) 0.010(2)
B1 0.045(2) 0.052(3) 0.037(2) 0.009(2) 0.0117(19) 0.011(2)
C4 0.048(2) 0.056(3) 0.061(3) 0.017(2) 0.014(2) 0.004(2)
C2 0.060(3) 0.054(3) 0.054(3) 0.000(2) 0.010(2) 0.008(2)
C9 0.060(3) 0.054(3) 0.047(2) 0.005(2) 0.016(2) 0.007(2)
C3 0.060(3) 0.050(3) 0.070(3) 0.005(2) 0.014(2) -0.001(2)
C14 0.113(5) 0.060(3) 0.051(3) -0.004(2) 0.007(3) -0.015(3)

loop_
_atom_type_symbol
_atom_type_description
_atom_type_scat_dispersion_real
_atom_type_scat_dispersion_imag
_atom_type_scat_source
C C 0.0181 0.0091 'International Tables Vol C Tables 4.2.6.8 and 6.1.1.4'
H H 0.0000 0.0000 'International Tables Vol C Tables 4.2.6.8 and 6.1.1.4'
N N 0.0311 0.0180 'International Tables Vol C Tables 4.2.6.8 and 6.1.1.4'
O O 0.0492 0.0322 'International Tables Vol C Tables 4.2.6.8 and 6.1.1.4'
B B 0.0090 0.0039 'International Tables Vol C Tables 4.2.6.8 and 6.1.1.4'
F F 0.0727 0.0534 'International Tables Vol C Tables 4.2.6.8 and 6.1.1.4'
S S 0.3331 0.5567 'International Tables Vol C Tables 4.2.6.8 and 6.1.1.4'

loop_
_geom_angle_atom_site_label_1
_geom_angle_atom_site_label_2
_geom_angle_atom_site_label_3
_geom_angle
C7 S1 C1 89.8(2)
C7 N1 C6 112.3(3)
C7 N1 B1 123.0(4)
C6 N1 B1 124.0(3)
C12 O1 C14 118.7(4)
C13 N2 C10 117.7(4)
C13 N2 B1 116.7(3)
C10 N2 B1 125.3(3)
C13 N3 C12 114.9(4)
N1 C7 C8 123.0(4)
N1 C7 S1 114.3(3)
C8 C7 S1 122.8(3)
C5 C6 C1 120.1(4)
C5 C6 N1 127.1(4)
C1 C6 N1 112.8(4)
N2 C10 C11 117.7(4)
N2 C10 C8 117.8(4)
C11 C10 C8 124.4(4)
O1 C12 N3 118.2(4)
O1 C12 C11 118.8(4)
N3 C12 C11 123.0(4)
C2 C1 C6 121.8(4)
C2 C1 S1 127.4(4)
C6 C1 S1 110.8(3)
C12 C11 C10 119.3(4)
N3 C13 N2 127.3(4)
C10 C8 C7 121.4(4)
C10 C8 C9 118.6(4)
C7 C8 C9 120.0(4)
C4 C5 C6 118.7(4)
F2 B1 F1 109.5(3)
F2 B1 N1 111.4(4)
F1 B1 N1 110.9(4)
F2 B1 N2 108.7(4)
F1 B1 N2 108.5(4)
N1 B1 N2 107.7(3)
C5 C4 C3 121.3(4)
C1 C2 C3 117.5(4)
N4 C9 C8 177.7(6)
C2 C3 C4 120.6(4)

loop_
_geom_bond_atom_site_label_1
_geom_bond_atom_site_label_2
_geom_bond_distance
S1 C7 1.727(4)
S1 C1 1.751(4)
F1 B1 1.384(6)
F2 B1 1.384(5)
N1 C7 1.335(5)
N1 C6 1.407(5)
N1 B1 1.538(6)
O1 C12 1.336(6)
O1 C14 1.436(6)
N2 C13 1.346(5)
N2 C10 1.381(5)
N2 B1 1.566(6)
N3 C13 1.308(6)
N3 C12 1.354(6)
C7 C8 1.404(6)
C6 C5 1.386(6)
C6 C1 1.391(6)
C10 C11 1.385(6)
C10 C8 1.413(6)
C12 C11 1.373(6)
C1 C2 1.383(6)
N4 C9 1.142(6)
C8 C9 1.425(6)
C5 C4 1.367(7)
C4 C3 1.397(7)
C2 C3 1.389(6)
